data_2010773
loop_
_publ_author_name
'Renganayaki, S.'
'Subramanian, E.'
'Shanmuga Sundara Raj, S.'
'Fun, Hoong-Kun'

_publ_section_title
;
 <i>N</i>-Benzyl-2'-iodocinnamanilide and
 <i>N</i>-benzyl-2'-iodo-4'-methyl-2-phenylcinnamanilide
;
_journal_issue 3
_journal_name_full 'Acta Crystallographica Section C'
_journal_page_first 349
_journal_page_last 350
_journal_paper_doi 10.1107/S0108270199015243
_journal_volume 56
_journal_year 2000
_chemical_formula_moiety 'C29 H24 I N O'
_chemical_formula_sum 'C29 H24 I N O'
_chemical_formula_weight 529.39
_chemical_name_systematic
;
N-benzyl-2'-iodo-4'-methyl-2-phenylcinnamanilide
;
_space_group_IT_number 14
_symmetry_cell_setting monoclinic
_symmetry_space_group_name_Hall '-P 2ybc'
_symmetry_space_group_name_H-M 'P 1 21/c 1'
_audit_creation_method SHELXL-97
_cell_angle_alpha 90.00
_cell_angle_beta 91.2710(10)
_cell_angle_gamma 90.00
_cell_formula_units_Z 4
_cell_length_a 10.8150(2)
_cell_length_b 11.3607(2)
_cell_length_c 20.2477(5)
_cell_measurement_reflns_used 6014
_cell_measurement_temperature 293(2)
_cell_measurement_theta_max 28.32
_cell_measurement_theta_min 1.88
_cell_volume 2487.14(9)
_computing_cell_refinement 'SAINT (Siemens, 1996)'
_computing_data_collection 'SMART (Siemens, 1996)'
_computing_data_reduction SAINT
_computing_molecular_graphics SHELXTL
_computing_publication_material 'SHELXTL and PLATON (Spek, 1990)'
_computing_structure_refinement SHELXTL
_computing_structure_solution 'SHELXTL (Sheldrick, 1997)'
_diffrn_ambient_temperature 293(2)
_diffrn_detector_area_resol_mean 8.33
_diffrn_measured_fraction_theta_full .971
_diffrn_measured_fraction_theta_max .971
_diffrn_measurement_device_type 'Siemens SMART CCD area detector'
_diffrn_measurement_method '\w scan'
_diffrn_radiation_monochromator graphite
_diffrn_radiation_source 'fine-focus sealed tube'
_diffrn_radiation_type MoK\a
_diffrn_radiation_wavelength .71073
_diffrn_reflns_av_R_equivalents .093
_diffrn_reflns_av_sigmaI/netI .115
_diffrn_reflns_limit_h_max 14
_diffrn_reflns_limit_h_min -10
_diffrn_reflns_limit_k_max 14
_diffrn_reflns_limit_k_min -15
_diffrn_reflns_limit_l_max 21
_diffrn_reflns_limit_l_min -26
_diffrn_reflns_number 19536
_diffrn_reflns_theta_full 28.53
_diffrn_reflns_theta_max 28.53
_diffrn_reflns_theta_min 1.88
_exptl_absorpt_coefficient_mu 1.308
_exptl_absorpt_correction_T_max .897
_exptl_absorpt_correction_T_min .674
_exptl_absorpt_correction_type empirical
_exptl_absorpt_process_details 'SADABS (Sheldrick,1996)'
_exptl_crystal_colour colourless
_exptl_crystal_density_diffrn 1.414
_exptl_crystal_density_method 'not measured'
_exptl_crystal_description block
_exptl_crystal_F_000 1064
_exptl_crystal_size_max .32
_exptl_crystal_size_mid .18
_exptl_crystal_size_min .10
_refine_diff_density_max .450
_refine_diff_density_min -.794
_refine_ls_extinction_method none
_refine_ls_goodness_of_fit_ref .958
_refine_ls_hydrogen_treatment constr
_refine_ls_matrix_type full
_refine_ls_number_parameters 289
_refine_ls_number_reflns 6131
_refine_ls_number_restraints 0
_refine_ls_restrained_S_all .958
_refine_ls_R_factor_all .158
_refine_ls_R_factor_gt .057
_refine_ls_shift/su_max .001
_refine_ls_shift/su_mean .000
_refine_ls_structure_factor_coef Fsqd
_refine_ls_weighting_details 'calc w = 1/[\s^2^(Fo^2^)+(0.0280P)^2^] where P=(Fo^2^+2Fc^2^)/3'
_refine_ls_weighting_scheme calc
_refine_ls_wR_factor_ref .102
_reflns_number_gt 2831
_reflns_number_total 6131
_reflns_threshold_expression I>2\s(I)
_cod_data_source_file sk1348.cif
_cod_data_source_block II
_cod_original_sg_symbol_H-M 'P 21/c'
_cod_database_code 2010773
_cod_database_fobs_code 2010773

loop_
_symmetry_equiv_pos_as_xyz
'x, y, z'
'-x, y+1/2, -z+1/2'
'-x, -y, -z'
'x, -y-1/2, z-1/2'

loop_
_atom_site_label
_atom_site_fract_x
_atom_site_fract_y
_atom_site_fract_z
_atom_site_U_iso_or_equiv
_atom_site_adp_type
_atom_site_calc_flag
_atom_site_refinement_flags
_atom_site_occupancy
_atom_site_disorder_assembly
_atom_site_disorder_group
_atom_site_type_symbol
I1 .30203(3) .07701(3) .208241(17) .06348(14) Uani d . 1 . . I
C1 .5366(3) -.2271(4) .0928(2) .0465(11) Uani d . 1 . . C
C2 .5663(4) -.1371(4) .0505(3) .0621(13) Uani d . 1 . . C
H2A .5576 -.0596 .0645 .074 Uiso calc R 1 . . H
C3 .6089(5) -.1588(5) -.0123(3) .0754(15) Uani d . 1 . . C
H3A .6270 -.0963 -.0401 .091 Uiso calc R 1 . . H
C4 .6244(4) -.2720(6) -.0334(3) .0777(16) Uani d . 1 . . C
H4A .6523 -.2869 -.0757 .093 Uiso calc R 1 . . H
C5 .5988(5) -.3627(5) .0080(3) .0757(16) Uani d . 1 . . C
H5A .6113 -.4398 -.0057 .091 Uiso calc R 1 . . H
C6 .5540(4) -.3408(4) .0709(3) .0644(14) Uani d . 1 . . C
H6A .5356 -.4037 .0984 .077 Uiso calc R 1 . . H
C7 .4963(4) -.2007(3) .1607(2) .0465(11) Uani d . 1 . . C
H7A .5319 -.1337 .1794 .056 Uiso calc R 1 . . H
C8 .4173(3) -.2571(3) .1996(2) .0417(10) Uani d . 1 . . C
C9 .4122(4) -.2184(3) .2702(2) .0462(11) Uani d . 1 . . C
O10 .5017(3) -.2287(3) .30675(16) .0706(10) Uani d . 1 . . O
N11 .3051(3) -.1696(3) .29260(18) .0492(9) Uani d . 1 . . N
C12 .2988(4) -.1217(4) .3603(2) .0578(12) Uani d . 1 . . C
H12A .2632 -.0434 .3580 .069 Uiso calc R 1 . . H
H12B .3823 -.1141 .3783 .069 Uiso calc R 1 . . H
C13 .2247(4) -.1946(4) .4067(2) .0555(12) Uani d . 1 . . C
C14 .2701(5) -.2967(5) .4324(3) .0810(16) Uani d . 1 . . C
H14A .3498 -.3203 .4223 .097 Uiso calc R 1 . . H
C15 .2007(8) -.3654(6) .4731(4) .112(2) Uani d . 1 . . C
H15A .2345 -.4346 .4902 .134 Uiso calc R 1 . . H
C16 .0835(8) -.3350(7) .4891(4) .123(3) Uani d . 1 . . C
H16A .0369 -.3830 .5162 .147 Uiso calc R 1 . . H
C17 .0364(6) -.2334(8) .4647(4) .128(3) Uani d . 1 . . C
H17A -.0430 -.2102 .4755 .153 Uiso calc R 1 . . H
C18 .1061(5) -.1639(6) .4237(3) .099(2) Uani d . 1 . . C
H18A .0721 -.0945 .4070 .119 Uiso calc R 1 . . H
C19 .1954(4) -.1590(4) .2527(2) .0486(11) Uani d . 1 . . C
C20 .1079(4) -.2478(4) .2547(2) .0616(13) Uani d . 1 . . C
H20A .1217 -.3129 .2817 .074 Uiso calc R 1 . . H
C21 .0013(4) -.2407(5) .2173(3) .0769(16) Uani d . 1 . . C
H21A -.0566 -.3010 .2190 .092 Uiso calc R 1 . . H
C22 -.0211(4) -.1446(6) .1769(3) .0774(16) Uani d . 1 . . C
C23 .0660(4) -.0557(4) .1751(2) .0657(14) Uani d . 1 . . C
H23A .0516 .0093 .1481 .079 Uiso calc R 1 . . H
C24 .1740(4) -.0617(4) .2127(2) .0555(12) Uani d . 1 . . C
C25 -.1381(5) -.1376(6) .1355(3) .117(2) Uani d . 1 . . C
H25A -.1875 -.2064 .1430 .175 Uiso calc R 1 . . H
H25B -.1177 -.1335 .0896 .175 Uiso calc R 1 . . H
H25C -.1837 -.0687 .1474 .175 Uiso calc R 1 . . H
C26 .3386(3) -.3585(4) .1799(2) .0462(11) Uani d . 1 . . C
C27 .3349(4) -.4574(4) .2199(3) .0646(14) Uani d . 1 . . C
H27A .3832 -.4599 .2584 .078 Uiso calc R 1 . . H
C28 .2620(5) -.5506(4) .2038(3) .0789(17) Uani d . 1 . . C
H28A .2623 -.6166 .2310 .095 Uiso calc R 1 . . H
C29 .1898(6) -.5490(5) .1496(4) .095(2) Uani d . 1 . . C
H29A .1391 -.6129 .1395 .113 Uiso calc R 1 . . H
C30 .1908(5) -.4524(6) .1089(3) .092(2) Uani d . 1 . . C
H30A .1408 -.4513 .0709 .111 Uiso calc R 1 . . H
C31 .2662(4) -.3559(5) .1238(2) .0656(13) Uani d . 1 . . C
H31A .2670 -.2907 .0960 .079 Uiso calc R 1 . . H

loop_
_atom_site_aniso_label
_atom_site_aniso_U_11
_atom_site_aniso_U_22
_atom_site_aniso_U_33
_atom_site_aniso_U_12
_atom_site_aniso_U_13
_atom_site_aniso_U_23
I1 .0630(2) .0584(2) .0695(3) .00272(17) .01212(14) .00739(19)
C1 .045(3) .046(3) .049(3) -.0006(19) -.003(2) .000(2)
C2 .073(3) .057(3) .056(4) -.002(2) .003(3) .005(3)
C3 .093(4) .079(4) .054(4) -.004(3) .013(3) .013(3)
C4 .075(4) .106(5) .052(4) .002(3) .011(3) -.011(4)
C5 .091(4) .059(3) .078(5) .000(3) .027(3) -.017(3)
C6 .076(3) .055(3) .063(4) .005(2) .020(3) .003(3)
C7 .052(3) .040(2) .048(3) -.002(2) .001(2) -.006(2)
C8 .042(2) .041(2) .043(3) .0042(19) .001(2) .000(2)
C9 .050(3) .040(2) .049(3) -.002(2) .002(2) .004(2)
O10 .063(2) .097(2) .052(2) .0154(18) -.0164(17) -.0143(19)
N11 .045(2) .058(2) .045(3) -.0010(17) .0021(18) -.0032(19)
C12 .063(3) .062(3) .049(4) .004(2) -.001(2) -.009(3)
C13 .062(3) .069(3) .035(3) .007(2) .003(2) -.003(3)
C14 .091(4) .082(4) .070(5) .014(3) .010(3) .014(3)
C15 .164(7) .083(4) .089(6) .011(5) .018(5) .020(4)
C16 .153(8) .133(7) .084(6) -.027(6) .038(5) .027(5)
C17 .098(5) .183(8) .103(7) .002(5) .035(4) .036(6)
C18 .083(4) .126(5) .089(5) .028(4) .022(4) .038(4)
C19 .042(3) .061(3) .043(3) -.001(2) .011(2) -.005(2)
C20 .052(3) .074(3) .059(4) -.005(3) .009(2) -.001(3)
C21 .052(3) .104(4) .076(5) -.021(3) .015(3) -.013(4)
C22 .044(3) .129(5) .060(4) -.002(3) .006(3) -.008(4)
C23 .052(3) .091(4) .054(4) .012(3) .006(2) .012(3)
C24 .046(3) .067(3) .054(3) .001(2) .011(2) -.002(3)
C25 .058(4) .219(7) .073(5) -.007(4) -.008(3) -.004(5)
C26 .039(2) .056(3) .044(3) -.003(2) .002(2) -.004(2)
C27 .061(3) .054(3) .079(4) -.005(2) -.003(3) .003(3)
C28 .061(3) .065(4) .111(6) -.011(3) .007(3) .007(3)
C29 .074(4) .083(5) .127(7) -.025(3) .015(4) -.031(4)
C30 .062(4) .141(6) .074(5) -.019(4) -.010(3) -.036(4)
C31 .060(3) .090(4) .046(4) -.011(3) -.002(2) -.009(3)

loop_
_atom_type_symbol
_atom_type_description
_atom_type_scat_dispersion_real
_atom_type_scat_dispersion_imag
_atom_type_scat_source
C C .0033 .0016 'International Tables Vol C Tables 4.2.6.8 and 6.1.1.4'
H H .0000 .0000 'International Tables Vol C Tables 4.2.6.8 and 6.1.1.4'
N N .0061 .0033 'International Tables Vol C Tables 4.2.6.8 and 6.1.1.4'
O O .0106 .0060 'International Tables Vol C Tables 4.2.6.8 and 6.1.1.4'
I I -.4742 1.8119 'International Tables Vol C Tables 4.2.6.8 and 6.1.1.4'

loop_
_geom_angle_atom_site_label_1
_geom_angle_atom_site_label_2
_geom_angle_atom_site_label_3
_geom_angle
_geom_angle_publ_flag
C2 C1 C6 117.3(5) ?
C2 C1 C7 120.3(4) ?
C6 C1 C7 122.3(4) ?
C1 C2 C3 121.8(5) ?
C4 C3 C2 120.0(5) ?
C5 C4 C3 119.5(5) ?
C4 C5 C6 120.4(5) ?
C1 C6 C5 120.9(5) ?
C8 C7 C1 130.8(4) y
C7 C8 C26 125.8(4) y
C7 C8 C9 117.3(4) ?
C26 C8 C9 116.9(4) ?
O10 C9 N11 120.5(4) ?
O10 C9 C8 120.6(4) ?
N11 C9 C8 118.9(4) ?
C9 N11 C19 123.0(4) ?
C9 N11 C12 120.8(3) ?
C19 N11 C12 116.1(3) ?
N11 C12 C13 114.5(4) ?
C14 C13 C18 116.8(5) ?
C14 C13 C12 121.2(5) ?
C18 C13 C12 121.9(5) ?
C13 C14 C15 121.2(6) ?
C16 C15 C14 121.6(7) ?
C17 C16 C15 118.4(7) ?
C16 C17 C18 120.2(7) ?
C13 C18 C17 121.8(6) ?
C20 C19 C24 119.5(4) ?
C20 C19 N11 118.8(4) ?
C24 C19 N11 121.6(4) ?
C21 C20 C19 120.6(5) ?
C20 C21 C22 120.6(5) ?
C21 C22 C23 118.8(4) ?
C21 C22 C25 120.4(6) ?
C23 C22 C25 120.8(6) ?
C24 C23 C22 121.2(5) ?
C23 C24 C19 119.3(4) ?
C23 C24 I1 119.3(4) ?
C19 C24 I1 121.4(3) ?
C31 C26 C27 118.7(4) ?
C31 C26 C8 121.5(4) ?
C27 C26 C8 119.8(4) ?
C28 C27 C26 121.1(5) ?
C29 C28 C27 121.0(6) ?
C28 C29 C30 119.5(5) ?
C29 C30 C31 120.7(5) ?
C26 C31 C30 119.0(5) ?

loop_
_geom_bond_atom_site_label_1
_geom_bond_atom_site_label_2
_geom_bond_site_symmetry_2
_geom_bond_distance
_geom_bond_publ_flag
I1 C24 . 2.101(4) y
C1 C2 . 1.377(6) ?
C1 C6 . 1.380(6) ?
C1 C7 . 1.481(6) ?
C2 C3 . 1.384(7) ?
C3 C4 . 1.366(7) ?
C4 C5 . 1.361(7) ?
C5 C6 . 1.394(7) ?
C7 C8 . 1.339(6) ?
C8 C26 . 1.481(5) ?
C8 C9 . 1.499(6) ?
C9 O10 . 1.211(4) ?
C9 N11 . 1.370(5) y
N11 C19 . 1.426(5) y
N11 C12 . 1.478(5) y
C12 C13 . 1.498(6) ?
C13 C14 . 1.359(6) ?
C13 C18 . 1.380(7) ?
C14 C15 . 1.371(8) ?
C15 C16 . 1.359(9) ?
C16 C17 . 1.351(9) ?
C17 C18 . 1.382(8) ?
C19 C20 . 1.384(6) ?
C19 C24 . 1.386(6) ?
C20 C21 . 1.368(6) ?
C21 C22 . 1.381(7) ?
C22 C23 . 1.382(7) ?
C22 C25 . 1.504(6) ?
C23 C24 . 1.382(6) ?
C26 C31 . 1.365(5) ?
C26 C27 . 1.387(6) ?
C27 C28 . 1.355(6) ?
C28 C29 . 1.332(7) ?
C29 C30 . 1.374(7) ?
C30 C31 . 1.395(7) ?

loop_
_cod_related_entry_id
_cod_related_entry_database
_cod_related_entry_code
1 ChemSpider 9148649
